data_4516212
loop_
_publ_author_name
'Dakermanji, Steven J.'
'Smith, Jacob A.'
'Westendorff, Karl S.'
'Pert, Emmit K.'
'Chung, Andrew D.'
'Myers, Jeffery T.'
'Welch, Kevin D.'
'Dickie, Diane A.'
'Harman, W. Dean'

_publ_section_title
;
 Electron-Transfer Chain Catalysis of \h2-Arene, \h2-Alkene, and
 \h2-Ketone Exchange on Molybdenum
;
_journal_name_full 'ACS Catalysis'
_journal_page_first 11274
_journal_paper_doi 10.1021/acscatal.9b04191
_journal_year 2019
_chemical_formula_sum 'C22 H30 B Mo N9 O'
_chemical_formula_weight 543.30
_chemical_name_common MoTp(NO)(DMAP)(\h2-Cyclohexene)
_space_group_crystal_system monoclinic
_space_group_IT_number 14
_space_group_name_Hall '-P 2yn'
_space_group_name_H-M_alt 'P 1 21/n 1'
_atom_sites_solution_hydrogens mixed
_atom_sites_solution_primary dual
_cell_angle_alpha 90
_cell_angle_beta 94.3520(10)
_cell_angle_gamma 90
_cell_formula_units_Z 4
_cell_length_a 10.6622(3)
_cell_length_b 18.8079(5)
_cell_length_c 12.1539(4)
_cell_measurement_reflns_used 9906
_cell_measurement_temperature 150.(2)
_cell_measurement_theta_max 29.5452
_cell_measurement_theta_min 2.2005
_cell_volume 2430.24(12)
_computing_cell_refinement 'SAINT V8.38A (Bruker AXS Inc., 2017)'
_computing_data_collection 'Bruker Instrument Service v2017.5.0.0'
_computing_data_reduction 'SAINT V8.38A (Bruker AXS Inc., 2017)'
_computing_structure_refinement 'SHELXL-2016/6 (Sheldrick, 2016)'
_computing_structure_solution 'SHELXT 2014/5 (Sheldrick, 2014)'
_diffrn_ambient_temperature 150.(2)
_diffrn_detector_area_resol_mean 8.3333
_diffrn_measured_fraction_theta_full 0.999
_diffrn_measured_fraction_theta_max 0.999
_diffrn_measurement_device_type 'Bruker Kappa APEXII Duo'
_diffrn_measurement_method '\f and \w scans'
_diffrn_radiation_monochromator graphite
_diffrn_radiation_type 'Mo K\a'
_diffrn_radiation_wavelength 0.71073
_diffrn_reflns_av_R_equivalents 0.0281
_diffrn_reflns_av_unetI/netI 0.0244
_diffrn_reflns_limit_h_max 14
_diffrn_reflns_limit_h_min -14
_diffrn_reflns_limit_k_max 26
_diffrn_reflns_limit_k_min -26
_diffrn_reflns_limit_l_max 15
_diffrn_reflns_limit_l_min -16
_diffrn_reflns_number 31868
_diffrn_reflns_theta_full 29.62
_diffrn_reflns_theta_max 29.62
_diffrn_reflns_theta_min 2.00
_diffrn_source 'fine-focus sealed tube'
_exptl_absorpt_coefficient_mu 0.574
_exptl_absorpt_correction_T_max 0.93
_exptl_absorpt_correction_T_min 0.84
_exptl_absorpt_correction_type multi-scan
_exptl_absorpt_process_details
;
SADABS-2016/2 - Bruker AXS area detector scaling and absorption correction
;
_exptl_crystal_colour yellow
_exptl_crystal_density_diffrn 1.485
_exptl_crystal_density_method 'not measured'
_exptl_crystal_description block
_exptl_crystal_F_000 1120
_exptl_crystal_size_max 0.327
_exptl_crystal_size_mid 0.159
_exptl_crystal_size_min 0.138
_refine_diff_density_max 0.440
_refine_diff_density_min -0.408
_refine_ls_extinction_method none
_refine_ls_goodness_of_fit_ref 1.021
_refine_ls_hydrogen_treatment mixed
_refine_ls_matrix_type full
_refine_ls_number_parameters 313
_refine_ls_number_reflns 6827
_refine_ls_number_restraints 0
_refine_ls_restrained_S_all 1.021
_refine_ls_R_factor_all 0.0321
_refine_ls_R_factor_gt 0.0241
_refine_ls_shift/su_max 0.003
_refine_ls_shift/su_mean 0.000
_refine_ls_structure_factor_coef Fsqd
_refine_ls_weighting_details 'w=1/[\s^2^(Fo^2^)+(0.0269P)^2^+1.1966P] where P=(Fo^2^+2Fc^2^)/3'
_refine_ls_weighting_scheme calc
_refine_ls_wR_factor_gt 0.0570
_refine_ls_wR_factor_ref 0.0602
_reflns_number_gt 5850
_reflns_number_total 6827
_reflns_threshold_expression 'I > 2\s(I)'
_cod_data_source_file cs9b04191_si_012.cif
_cod_data_source_block 10
_cod_depositor_comments
;
The following automatic conversions were performed:

data item '_exptl_absorpt_correction_type' value 'Multi-Scan' was
changed to 'multi-scan' in accordance with the
/home/data/users/saulius/crontab/automatic-downloads/rss-feeds/ACS/lib/dictionaries/cif_core.dic
dictionary named 'cif_core.dic' version 2.4.2 last updated on
2011-04-26.

Automatic conversion script
Id: cif_fix_values 6909 2019-04-08 15:41:33Z antanas 
;
_cod_original_sg_symbol_H-M 'P 21/n'
_cod_database_code 4516212

loop_
_space_group_symop_operation_xyz
'x, y, z'
'-x+1/2, y+1/2, -z+1/2'
'-x, -y, -z'
'x-1/2, -y-1/2, z-1/2'

loop_
_atom_site_type_symbol
_atom_site_label
_atom_site_fract_x
_atom_site_fract_y
_atom_site_fract_z
_atom_site_U_iso_or_equiv
_atom_site_adp_type
_atom_site_calc_flag
_atom_site_refinement_flags_adp
_atom_site_refinement_flags_posn
_atom_site_occupancy
Mo Mo1 0.69254(2) 0.64081(2) 0.63314(2) 0.01496(4) Uani d . . 1
O O1 0.96255(12) 0.66971(8) 0.60324(12) 0.0390(3) Uani d . . 1
N N1 0.48527(12) 0.62880(7) 0.66765(10) 0.0195(3) Uani d . . 1
N N2 0.42323(12) 0.68523(7) 0.70897(10) 0.0210(3) Uani d . . 1
N N3 0.62629(12) 0.74744(7) 0.57579(10) 0.0209(3) Uani d . . 1
N N4 0.54286(13) 0.78591(7) 0.63083(11) 0.0224(3) Uani d . . 1
N N5 0.70458(12) 0.70070(7) 0.78910(10) 0.0182(2) Uani d . . 1
N N6 0.60630(12) 0.74088(7) 0.81971(10) 0.0211(3) Uani d . . 1
N N7 0.85232(13) 0.65648(7) 0.61444(10) 0.0212(3) Uani d . . 1
N N8 0.64297(12) 0.61876(7) 0.45448(10) 0.0187(2) Uani d . . 1
N N9 0.55148(15) 0.60134(10) 0.11254(11) 0.0346(4) Uani d . . 1
C C1 0.40157(16) 0.57577(9) 0.65677(13) 0.0263(3) Uani d . . 1
H H1 0.419112 0.529631 0.630066 0.032 Uiso calc U R 1
C C2 0.28532(17) 0.59732(11) 0.68986(15) 0.0324(4) Uani d . . 1
H H2 0.210387 0.570014 0.690042 0.039 Uiso calc U R 1
C C3 0.30288(15) 0.66656(10) 0.72205(13) 0.0285(4) Uani d . . 1
H H3 0.240588 0.696614 0.749184 0.034 Uiso calc U R 1
C C4 0.65732(16) 0.78742(9) 0.49102(13) 0.0264(3) Uani d . . 1
H H4 0.714292 0.773562 0.438537 0.032 Uiso calc U R 1
C C5 0.59417(18) 0.85229(9) 0.49064(15) 0.0317(4) Uani d . . 1
H H5 0.599276 0.890352 0.43978 0.038 Uiso calc U R 1
C C6 0.52267(18) 0.84905(8) 0.58034(15) 0.0290(4) Uani d . . 1
H H6 0.468176 0.885351 0.60282 0.035 Uiso calc U R 1
C C7 0.80003(15) 0.71229(8) 0.86457(12) 0.0219(3) Uani d . . 1
H H7 0.881466 0.691982 0.863031 0.026 Uiso calc U R 1
C C8 0.76314(16) 0.75850(9) 0.94610(13) 0.0259(3) Uani d . . 1
H H8 0.812252 0.774504 1.009798 0.031 Uiso calc U R 1
C C9 0.64070(16) 0.77580(9) 0.91438(13) 0.0250(3) Uani d . . 1
H H9 0.588933 0.807007 0.952476 0.03 Uiso calc U R 1
C C10 0.71860(14) 0.54700(8) 0.74565(12) 0.0200(3) Uani d . . 1
H H10 0.639615 0.53601 0.781709 0.024 Uiso calc U R 1
C C11 0.71104(15) 0.52268(8) 0.63413(12) 0.0215(3) Uani d . . 1
H H11 0.629997 0.49791 0.612153 0.026 Uiso calc U R 1
C C12 0.82431(18) 0.48726(9) 0.58709(14) 0.0302(4) Uani d . . 1
H H12A 0.794846 0.44707 0.53927 0.036 Uiso calc U R 1
H H12B 0.866159 0.521988 0.540818 0.036 Uiso calc U R 1
C C13 0.91946(18) 0.45982(10) 0.67748(15) 0.0334(4) Uani d . . 1
H H13A 0.884417 0.417685 0.713151 0.04 Uiso calc U R 1
H H13B 0.997314 0.445041 0.644264 0.04 Uiso calc U R 1
C C14 0.95073(16) 0.51701(9) 0.76396(14) 0.0281(3) Uani d . . 1
H H14A 0.980371 0.560467 0.727978 0.034 Uiso calc U R 1
H H14B 1.018776 0.500121 0.817574 0.034 Uiso calc U R 1
C C15 0.83367(15) 0.53391(8) 0.82374(13) 0.0230(3) Uani d . . 1
H H15A 0.816494 0.493769 0.873107 0.028 Uiso calc U R 1
H H15B 0.85007 0.576614 0.87024 0.028 Uiso calc U R 1
C C16 0.73039(15) 0.60555(9) 0.38275(12) 0.0217(3) Uani d . . 1
H H16 0.815204 0.600235 0.41158 0.026 Uiso calc U R 1
C C17 0.70500(15) 0.59925(9) 0.27053(13) 0.0235(3) Uani d . . 1
H H17 0.771211 0.588877 0.224957 0.028 Uiso calc U R 1
C C18 0.58172(16) 0.60806(9) 0.22284(12) 0.0232(3) Uani d . . 1
C C19 0.49093(16) 0.62419(9) 0.29718(13) 0.0261(3) Uani d . . 1
H H19 0.406114 0.632486 0.270561 0.031 Uiso calc U R 1
C C20 0.52499(15) 0.62792(9) 0.40826(13) 0.0234(3) Uani d . . 1
H H20 0.460703 0.637678 0.456131 0.028 Uiso calc U R 1
C C21 0.4288(2) 0.62400(13) 0.06514(16) 0.0438(5) Uani d . . 1
H H21A 0.36362 0.593342 0.092462 0.066 Uiso calc U R 1
H H21B 0.4262 0.620583 -0.01546 0.066 Uiso calc U R 1
H H21C 0.413759 0.673343 0.086441 0.066 Uiso calc U R 1
C C22 0.6467(2) 0.58254(14) 0.03889(15) 0.0456(5) Uani d . . 1
H H22A 0.708055 0.621251 0.037043 0.068 Uiso calc U R 1
H H22B 0.607037 0.574664 -0.035501 0.068 Uiso calc U R 1
H H22C 0.689563 0.538981 0.065268 0.068 Uiso calc U R 1
B B1 0.49217(18) 0.75535(10) 0.73735(15) 0.0234(4) Uani d . . 1
H H1A 0.4273(17) 0.7928(9) 0.7700(15) 0.023(5) Uiso d . . 1

loop_
_atom_site_aniso_label
_atom_site_aniso_U_11
_atom_site_aniso_U_22
_atom_site_aniso_U_33
_atom_site_aniso_U_12
_atom_site_aniso_U_13
_atom_site_aniso_U_23
Mo1 0.01360(6) 0.01858(6) 0.01282(6) 0.00123(5) 0.00185(4) -0.00095(4)
O1 0.0194(6) 0.0540(8) 0.0443(8) -0.0071(6) 0.0081(6) 0.0102(7)
N1 0.0170(6) 0.0248(6) 0.0171(6) 0.0010(5) 0.0031(5) -0.0023(5)
N2 0.0164(6) 0.0304(7) 0.0163(6) 0.0047(5) 0.0017(5) -0.0029(5)
N3 0.0226(7) 0.0220(6) 0.0177(6) 0.0010(5) -0.0010(5) 0.0000(5)
N4 0.0236(7) 0.0212(6) 0.0214(6) 0.0046(5) -0.0045(5) -0.0034(5)
N5 0.0172(6) 0.0211(6) 0.0161(6) 0.0032(5) 0.0002(5) -0.0010(5)
N6 0.0215(6) 0.0242(6) 0.0175(6) 0.0048(5) 0.0005(5) -0.0056(5)
N7 0.0196(6) 0.0264(6) 0.0179(6) 0.0005(5) 0.0039(5) 0.0018(5)
N8 0.0172(6) 0.0232(6) 0.0157(6) 0.0018(5) 0.0020(5) -0.0016(5)
N9 0.0285(8) 0.0598(10) 0.0153(6) 0.0006(7) -0.0001(6) -0.0031(6)
C1 0.0229(8) 0.0308(8) 0.0256(8) -0.0045(7) 0.0040(6) -0.0015(6)
C2 0.0196(8) 0.0473(11) 0.0310(9) -0.0065(8) 0.0064(7) -0.0004(8)
C3 0.0171(8) 0.0487(10) 0.0202(7) 0.0052(7) 0.0052(6) -0.0018(7)
C4 0.0285(9) 0.0287(8) 0.0213(7) -0.0056(7) -0.0033(6) 0.0047(6)
C5 0.0347(10) 0.0250(8) 0.0333(9) -0.0058(7) -0.0115(7) 0.0078(7)
C6 0.0311(9) 0.0204(7) 0.0330(9) 0.0040(7) -0.0135(7) -0.0020(6)
C7 0.0209(7) 0.0244(7) 0.0196(7) -0.0007(6) -0.0030(6) 0.0013(6)
C8 0.0301(9) 0.0286(8) 0.0183(7) -0.0033(7) -0.0036(6) -0.0035(6)
C9 0.0328(9) 0.0252(8) 0.0170(7) 0.0021(7) 0.0011(6) -0.0057(6)
C10 0.0184(7) 0.0219(7) 0.0198(7) -0.0002(6) 0.0031(6) 0.0024(6)
C11 0.0233(8) 0.0189(7) 0.0222(7) 0.0010(6) 0.0009(6) -0.0015(6)
C12 0.0384(10) 0.0280(8) 0.0244(8) 0.0124(7) 0.0037(7) -0.0038(7)
C13 0.0338(10) 0.0330(9) 0.0335(9) 0.0155(8) 0.0034(8) -0.0027(7)
C14 0.0219(8) 0.0294(8) 0.0325(9) 0.0047(7) 0.0002(7) 0.0038(7)
C15 0.0254(8) 0.0227(7) 0.0207(7) 0.0033(6) -0.0001(6) 0.0030(6)
C16 0.0167(7) 0.0292(8) 0.0195(7) 0.0005(6) 0.0029(6) -0.0009(6)
C17 0.0200(7) 0.0332(8) 0.0181(7) -0.0004(6) 0.0060(6) -0.0020(6)
C18 0.0245(8) 0.0285(8) 0.0167(7) -0.0027(6) 0.0014(6) -0.0006(6)
C19 0.0185(7) 0.0398(9) 0.0197(7) 0.0030(7) -0.0009(6) -0.0018(6)
C20 0.0173(7) 0.0350(9) 0.0181(7) 0.0039(6) 0.0023(6) -0.0033(6)
C21 0.0382(11) 0.0695(15) 0.0222(8) -0.0005(10) -0.0082(8) 0.0006(9)
C22 0.0454(12) 0.0746(15) 0.0177(8) -0.0010(11) 0.0087(8) -0.0071(9)
B1 0.0222(9) 0.0267(9) 0.0211(8) 0.0073(7) -0.0006(7) -0.0059(7)

loop_
_atom_type_symbol
_atom_type_description
_atom_type_scat_dispersion_real
_atom_type_scat_dispersion_imag
_atom_type_scat_source
C C 0.0033 0.0016 'International Tables Vol C Tables 4.2.6.8 and 6.1.1.4'
H H 0.0000 0.0000 'International Tables Vol C Tables 4.2.6.8 and 6.1.1.4'
B B 0.0013 0.0007 'International Tables Vol C Tables 4.2.6.8 and 6.1.1.4'
N N 0.0061 0.0033 'International Tables Vol C Tables 4.2.6.8 and 6.1.1.4'
O O 0.0106 0.0060 'International Tables Vol C Tables 4.2.6.8 and 6.1.1.4'
Mo Mo -1.6832 0.6857 'International Tables Vol C Tables 4.2.6.8 and 6.1.1.4'

loop_
_geom_angle_atom_site_label_1
_geom_angle_atom_site_label_2
_geom_angle_atom_site_label_3
_geom_angle
N7 Mo1 N5 91.82(5)
N7 Mo1 N3 95.52(6)
N5 Mo1 N3 78.72(5)
N7 Mo1 C11 94.67(6)
N5 Mo1 C11 120.39(5)
N3 Mo1 C11 157.99(5)
N7 Mo1 N8 93.75(5)
N5 Mo1 N8 157.86(5)
N3 Mo1 N8 79.42(5)
C11 Mo1 N8 80.48(5)
N7 Mo1 C10 97.72(6)
N5 Mo1 C10 83.15(5)
N3 Mo1 C10 157.83(5)
C11 Mo1 C10 37.26(5)
N8 Mo1 C10 117.19(5)
N7 Mo1 N1 175.00(5)
N5 Mo1 N1 83.50(5)
N3 Mo1 N1 81.85(5)
C11 Mo1 N1 89.25(5)
N8 Mo1 N1 89.96(5)
C10 Mo1 N1 83.52(5)
C1 N1 N2 106.11(13)
C1 N1 Mo1 134.47(11)
N2 N1 Mo1 119.42(10)
C3 N2 N1 109.39(13)
C3 N2 B1 129.72(14)
N1 N2 B1 120.84(13)
C4 N3 N4 106.79(13)
C4 N3 Mo1 131.16(11)
N4 N3 Mo1 122.00(9)
C6 N4 N3 109.43(14)
C6 N4 B1 130.81(14)
N3 N4 B1 119.70(12)
C7 N5 N6 106.44(12)
C7 N5 Mo1 131.83(10)
N6 N5 Mo1 121.46(9)
C9 N6 N5 109.66(13)
C9 N6 B1 128.14(13)
N5 N6 B1 120.35(12)
O1 N7 Mo1 177.65(13)
C16 N8 C20 115.04(13)
C16 N8 Mo1 122.62(10)
C20 N8 Mo1 121.69(10)
C18 N9 C22 120.46(16)
C18 N9 C21 120.16(15)
C22 N9 C21 118.64(15)
N1 C1 C2 110.86(16)
N1 C1 H1 124.6
C2 C1 H1 124.6
C3 C2 C1 104.73(15)
C3 C2 H2 127.6
C1 C2 H2 127.6
N2 C3 C2 108.91(15)
N2 C3 H3 125.5
C2 C3 H3 125.5
N3 C4 C5 110.31(16)
N3 C4 H4 124.8
C5 C4 H4 124.8
C6 C5 C4 104.76(15)
C6 C5 H5 127.6
C4 C5 H5 127.6
N4 C6 C5 108.70(15)
N4 C6 H6 125.6
C5 C6 H6 125.6
N5 C7 C8 110.36(14)
N5 C7 H7 124.8
C8 C7 H7 124.8
C9 C8 C7 105.14(14)
C9 C8 H8 127.4
C7 C8 H8 127.4
N6 C9 C8 108.37(14)
N6 C9 H9 125.8
C8 C9 H9 125.8
C11 C10 C15 121.89(14)
C11 C10 Mo1 71.13(9)
C15 C10 Mo1 124.68(11)
C11 C10 H10 111.2
C15 C10 H10 111.2
Mo1 C10 H10 111.2
C10 C11 C12 120.39(14)
C10 C11 Mo1 71.61(9)
C12 C11 Mo1 120.30(11)
C10 C11 H11 112.9
C12 C11 H11 112.9
Mo1 C11 H11 112.9
C13 C12 C11 112.27(14)
C13 C12 H12A 109.2
C11 C12 H12A 109.2
C13 C12 H12B 109.2
C11 C12 H12B 109.2
H12A C12 H12B 107.9
C14 C13 C12 110.88(14)
C14 C13 H13A 109.5
C12 C13 H13A 109.5
C14 C13 H13B 109.5
C12 C13 H13B 109.5
H13A C13 H13B 108.1
C13 C14 C15 109.38(14)
C13 C14 H14A 109.8
C15 C14 H14A 109.8
C13 C14 H14B 109.8
C15 C14 H14B 109.8
H14A C14 H14B 108.2
C10 C15 C14 112.90(13)
C10 C15 H15A 109.0
C14 C15 H15A 109.0
C10 C15 H15B 109.0
C14 C15 H15B 109.0
H15A C15 H15B 107.8
N8 C16 C17 124.34(15)
N8 C16 H16 117.8
C17 C16 H16 117.8
C16 C17 C18 120.42(14)
C16 C17 H17 119.8
C18 C17 H17 119.8
N9 C18 C17 122.66(15)
N9 C18 C19 121.99(15)
C17 C18 C19 115.35(14)
C20 C19 C18 119.95(15)
C20 C19 H19 120.0
C18 C19 H19 120.0
N8 C20 C19 124.86(15)
N8 C20 H20 117.6
C19 C20 H20 117.6
N9 C21 H21A 109.5
N9 C21 H21B 109.5
H21A C21 H21B 109.5
N9 C21 H21C 109.5
H21A C21 H21C 109.5
H21B C21 H21C 109.5
N9 C22 H22A 109.5
N9 C22 H22B 109.5
H22A C22 H22B 109.5
N9 C22 H22C 109.5
H22A C22 H22C 109.5
H22B C22 H22C 109.5
N2 B1 N6 109.58(13)
N2 B1 N4 108.78(12)
N6 B1 N4 107.45(13)
N2 B1 H1A 109.4(10)
N6 B1 H1A 111.8(9)
N4 B1 H1A 109.7(10)

loop_
_geom_bond_atom_site_label_1
_geom_bond_atom_site_label_2
_geom_bond_distance
Mo1 N7 1.7606(13)
Mo1 N5 2.2003(12)
Mo1 N3 2.2208(13)
Mo1 C11 2.2304(15)
Mo1 N8 2.2343(12)
Mo1 C10 2.2367(15)
Mo1 N1 2.2916(13)
O1 N7 1.2191(17)
N1 C1 1.338(2)
N1 N2 1.3663(17)
N2 C3 1.351(2)
N2 B1 1.536(2)
N3 C4 1.337(2)
N3 N4 1.3611(18)
N4 C6 1.347(2)
N4 B1 1.551(2)
N5 C7 1.3352(19)
N5 N6 1.3662(17)
N6 C9 1.3512(19)
N6 B1 1.540(2)
N8 C16 1.3468(19)
N8 C20 1.349(2)
N9 C18 1.361(2)
N9 C22 1.448(2)
N9 C21 1.453(3)
C1 C2 1.392(2)
C1 H1 0.95
C2 C3 1.368(3)
C2 H2 0.95
C3 H3 0.95
C4 C5 1.394(2)
C4 H4 0.95
C5 C6 1.378(3)
C5 H5 0.95
C6 H6 0.95
C7 C8 1.397(2)
C7 H7 0.95
C8 C9 1.372(2)
C8 H8 0.95
C9 H9 0.95
C10 C11 1.427(2)
C10 C15 1.513(2)
C10 H10 1.0
C11 C12 1.528(2)
C11 H11 1.0
C12 C13 1.528(2)
C12 H12A 0.99
C12 H12B 0.99
C13 C14 1.523(3)
C13 H13A 0.99
C13 H13B 0.99
C14 C15 1.525(2)
C14 H14A 0.99
C14 H14B 0.99
C15 H15A 0.99
C15 H15B 0.99
C16 C17 1.375(2)
C16 H16 0.95
C17 C18 1.406(2)
C17 H17 0.95
C18 C19 1.406(2)
C19 C20 1.373(2)
C19 H19 0.95
C20 H20 0.95
C21 H21A 0.98
C21 H21B 0.98
C21 H21C 0.98
C22 H22A 0.98
C22 H22B 0.98
C22 H22C 0.98
B1 H1A 1.082(18)

loop_
_geom_torsion_atom_site_label_1
_geom_torsion_atom_site_label_2
_geom_torsion_atom_site_label_3
_geom_torsion_atom_site_label_4
_geom_torsion
C1 N1 N2 C3 -0.49(17)
Mo1 N1 N2 C3 179.54(10)
C1 N1 N2 B1 177.22(14)
Mo1 N1 N2 B1 -2.75(17)
C4 N3 N4 C6 0.02(17)
Mo1 N3 N4 C6 177.91(10)
C4 N3 N4 B1 -177.53(14)
Mo1 N3 N4 B1 0.36(18)
C7 N5 N6 C9 -1.10(17)
Mo1 N5 N6 C9 -175.83(10)
C7 N5 N6 B1 164.62(14)
Mo1 N5 N6 B1 -10.11(18)
N2 N1 C1 C2 0.45(18)
Mo1 N1 C1 C2 -179.59(11)
N1 C1 C2 C3 -0.2(2)
N1 N2 C3 C2 0.35(18)
B1 N2 C3 C2 -177.09(15)
C1 C2 C3 N2 -0.07(19)
N4 N3 C4 C5 0.08(18)
Mo1 N3 C4 C5 -177.54(11)
N3 C4 C5 C6 -0.15(19)
N3 N4 C6 C5 -0.11(18)
B1 N4 C6 C5 177.07(16)
C4 C5 C6 N4 0.16(19)
N6 N5 C7 C8 1.60(17)
Mo1 N5 C7 C8 175.57(11)
N5 C7 C8 C9 -1.50(19)
N5 N6 C9 C8 0.18(18)
B1 N6 C9 C8 -164.13(16)
C7 C8 C9 N6 0.78(19)
C15 C10 C11 C12 -4.8(2)
Mo1 C10 C11 C12 114.92(15)
C15 C10 C11 Mo1 -119.71(14)
C10 C11 C12 C13 19.4(2)
Mo1 C11 C12 C13 104.71(15)
C11 C12 C13 C14 -49.3(2)
C12 C13 C14 C15 65.25(19)
C11 C10 C15 C14 19.8(2)
Mo1 C10 C15 C14 -68.30(17)
C13 C14 C15 C10 -48.87(18)
C20 N8 C16 C17 -1.9(2)
Mo1 N8 C16 C17 -172.76(13)
N8 C16 C17 C18 1.3(3)
C22 N9 C18 C17 1.7(3)
C21 N9 C18 C17 -168.30(18)
C22 N9 C18 C19 -178.08(19)
C21 N9 C18 C19 11.9(3)
C16 C17 C18 N9 -179.02(17)
C16 C17 C18 C19 0.8(2)
N9 C18 C19 C20 177.65(17)
C17 C18 C19 C20 -2.2(2)
C16 N8 C20 C19 0.4(2)
Mo1 N8 C20 C19 171.35(13)
C18 C19 C20 N8 1.7(3)
C3 N2 B1 N6 121.07(17)
N1 N2 B1 N6 -56.13(18)
C3 N2 B1 N4 -121.73(17)
N1 N2 B1 N4 61.07(17)
C9 N6 B1 N2 -132.00(16)
N5 N6 B1 N2 65.17(18)
C9 N6 B1 N4 109.97(17)
N5 N6 B1 N4 -52.86(18)
C6 N4 B1 N2 122.71(17)
N3 N4 B1 N2 -60.35(18)
C6 N4 B1 N6 -118.75(17)
N3 N4 B1 N6 58.20(17)
